data_2241972
loop_
_publ_author_name
'Zhang, Ting-ting'
'Wang, Bing'
'Lu, Qing'
'Zhao, Jun-fang'
'Lei, Hong'
'Fang, Qi'

_publ_section_title
;
 Synthesis and structure of
 1-(2-bromophenyl)-2-chloro-3-(2-chloracetyl)-1<i>H</i>-indole
;
_journal_coeditor_code LH5827
_journal_issue 12
_journal_name_full 'Acta Crystallographica Section E'
_journal_page_first 1867
_journal_page_last 1871
_journal_paper_doi 10.1107/S2056989016018880
_journal_volume 72
_journal_year 2016
_chemical_formula_iupac 'C16 H10 Br Cl2 N O'
_chemical_formula_moiety 'C16 H10 Br Cl2 N O'
_chemical_formula_sum 'C16 H10 Br Cl2 N O'
_chemical_formula_weight 383.06
_chemical_name_systematic
;
1-(2-Bromophenyl)-2-chloro-3-(2-chloracetyl)-1<i>H</i>-indole
;
_space_group_IT_number 14
_symmetry_cell_setting monoclinic
_symmetry_space_group_name_Hall '-P 2yn'
_symmetry_space_group_name_H-M 'P 1 21/n 1'
_atom_sites_solution_hydrogens mixed
_atom_sites_solution_primary direct
_atom_sites_solution_secondary difmap
_audit_creation_method SHELXL-97
_cell_angle_alpha 90.00
_cell_angle_beta 101.141(2)
_cell_angle_gamma 90.00
_cell_formula_units_Z 4
_cell_length_a 10.2155(10)
_cell_length_b 11.3645(11)
_cell_length_c 13.5252(13)
_cell_measurement_reflns_used 6321
_cell_measurement_temperature 297(2)
_cell_measurement_theta_max 26.31
_cell_measurement_theta_min 2.30
_cell_volume 1540.6(3)
_computing_cell_refinement
;
SAINT (Bruker, 2005)
;
_computing_data_collection
;
APEX2 (Bruker, 2005)
;
_computing_data_reduction
;
SAINT (Bruker, 2005)
;
_computing_molecular_graphics
;
SHELXTL (Sheldrick, 2008)
;
_computing_publication_material
;
SHELXTL (Sheldrick, 2008)
;
_computing_structure_refinement
;
SHELXL97 (Sheldrick, 2008)
;
_computing_structure_solution
;
SHELXS97 (Sheldrick, 2008)
;
_diffrn_ambient_temperature 297(2)
_diffrn_detector_area_resol_mean 8.3
_diffrn_measured_fraction_theta_full 0.981
_diffrn_measured_fraction_theta_max 0.981
_diffrn_measurement_device_type 'Bruker APEXII CCD'
_diffrn_measurement_method '\w scans'
_diffrn_radiation_monochromator graphite
_diffrn_radiation_source 'fine-focus sealed tube'
_diffrn_radiation_type MoK\a
_diffrn_radiation_wavelength 0.71073
_diffrn_reflns_av_R_equivalents 0.0839
_diffrn_reflns_av_sigmaI/netI 0.0507
_diffrn_reflns_limit_h_max 13
_diffrn_reflns_limit_h_min -14
_diffrn_reflns_limit_k_max 15
_diffrn_reflns_limit_k_min -15
_diffrn_reflns_limit_l_max 18
_diffrn_reflns_limit_l_min -18
_diffrn_reflns_number 19200
_diffrn_reflns_theta_full 29.30
_diffrn_reflns_theta_max 29.30
_diffrn_reflns_theta_min 2.30
_exptl_absorpt_coefficient_mu 3.011
_exptl_absorpt_correction_T_max 0.3980
_exptl_absorpt_correction_T_min 0.3235
_exptl_absorpt_correction_type multi-scan
_exptl_absorpt_process_details
;
(APEX2; Bruker, 2005)
;
_exptl_crystal_colour colourless
_exptl_crystal_density_diffrn 1.652
_exptl_crystal_density_method 'not measured'
_exptl_crystal_description parallelpiped
_exptl_crystal_F_000 760
_exptl_crystal_size_max 0.48
_exptl_crystal_size_mid 0.41
_exptl_crystal_size_min 0.38
_refine_diff_density_max 0.268
_refine_diff_density_min -0.366
_refine_ls_extinction_method none
_refine_ls_goodness_of_fit_ref 0.936
_refine_ls_hydrogen_treatment mixed
_refine_ls_matrix_type full
_refine_ls_number_parameters 266
_refine_ls_number_reflns 4126
_refine_ls_number_restraints 2
_refine_ls_restrained_S_all 0.937
_refine_ls_R_factor_all 0.0549
_refine_ls_R_factor_gt 0.0319
_refine_ls_shift/su_max 0.002
_refine_ls_shift/su_mean 0.000
_refine_ls_structure_factor_coef Fsqd
_refine_ls_weighting_details 'calc w=1/[\s^2^(Fo^2^)+(0.0405P)^2^+0.0000P] where P=(Fo^2^+2Fc^2^)/3'
_refine_ls_weighting_scheme calc
_refine_ls_wR_factor_gt 0.0814
_refine_ls_wR_factor_ref 0.0862
_reflns_number_gt 2654
_reflns_number_total 4126
_reflns_threshold_expression I>2\s(I)
_cod_data_source_file lh5827sup1.cif
_cod_data_source_block I
_cod_original_sg_symbol_H-M 'P 21/n'
_cod_database_code 2241972

loop_
_symmetry_equiv_pos_as_xyz
'x, y, z'
'-x+1/2, y+1/2, -z+1/2'
'-x, -y, -z'
'x-1/2, -y-1/2, z-1/2'

loop_
_atom_site_type_symbol
_atom_site_label
_atom_site_fract_x
_atom_site_fract_y
_atom_site_fract_z
_atom_site_U_iso_or_equiv
_atom_site_adp_type
_atom_site_calc_flag
_atom_site_refinement_flags
_atom_site_occupancy
_atom_site_symmetry_multiplicity
_atom_site_disorder_assembly
_atom_site_disorder_group
Br Br1 0.9017(3) 0.45726(16) 0.23888(15) 0.0680(7) Uani d PD 0.61(2) 1 A 1
Br Br1' 0.8772(11) 0.4504(4) 0.2351(4) 0.1042(14) Uani d PD 0.39(2) 1 A 2
Cl Cl1 0.84021(4) 0.52798(5) 0.50311(4) 0.06661(18) Uani d . 1 1 . .
Cl Cl2 0.58942(6) 0.87898(4) 0.54210(5) 0.07744(19) Uani d . 1 1 A .
O O1 0.42385(12) 0.70363(11) 0.42434(10) 0.0616(4) Uani d . 1 1 . .
N N1 0.68599(12) 0.39373(11) 0.37045(10) 0.0431(3) Uani d D 1 1 . .
C C1 0.69364(14) 0.49615(15) 0.42401(13) 0.0416(4) Uani d . 1 1 A .
C C2 0.57445(15) 0.55577(13) 0.40546(13) 0.0391(4) Uani d . 1 1 . .
C C3 0.48447(14) 0.48228(14) 0.33524(12) 0.0379(3) Uani d . 1 1 A .
C C4 0.35010(16) 0.49101(17) 0.28691(14) 0.0467(4) Uani d . 1 1 . .
C C5 0.29617(18) 0.40323(18) 0.22190(14) 0.0539(5) Uani d . 1 1 A .
C C6 0.37137(19) 0.30638(18) 0.20265(15) 0.0569(5) Uani d . 1 1 . .
C C7 0.50340(19) 0.29551(17) 0.24809(14) 0.0520(4) Uani d . 1 1 A .
C C8 0.55681(15) 0.38361(13) 0.31437(12) 0.0401(4) Uani d . 1 1 A .
C C9 0.7934(11) 0.3110(9) 0.3708(9) 0.040(2) Uani d PD 0.61(2) 1 A 1
C C10 0.7877(9) 0.2168(11) 0.4317(7) 0.059(2) Uani d P 0.61(2) 1 A 1
H H10A 0.7200 0.2113 0.4686 0.070 Uiso calc PR 0.61(2) 1 A 1
C C11 0.8827(10) 0.1295(8) 0.4386(7) 0.079(3) Uani d P 0.61(2) 1 A 1
H H11A 0.8793 0.0648 0.4802 0.094 Uiso calc PR 0.61(2) 1 A 1
C C12 0.9831(7) 0.1383(7) 0.3834(8) 0.067(5) Uani d P 0.61(2) 1 A 1
H H12A 1.0474 0.0794 0.3891 0.081 Uiso calc PR 0.61(2) 1 A 1
C C13 0.9900(11) 0.2300(12) 0.3216(9) 0.062(3) Uani d P 0.61(2) 1 A 1
H H13A 1.0569 0.2342 0.2839 0.074 Uiso calc PR 0.61(2) 1 A 1
C C14 0.8935(12) 0.3191(8) 0.3156(10) 0.044(2) Uani d PD 0.61(2) 1 A 1
C C9' 0.7814(16) 0.3002(12) 0.3785(15) 0.041(4) Uani d PGD 0.39(2) 1 A 2
C C10' 0.7798(10) 0.1928(12) 0.4275(10) 0.042(3) Uani d PG 0.39(2) 1 A 2
H H10B 0.7110 0.1754 0.4611 0.050 Uiso calc PR 0.39(2) 1 A 2
C C11' 0.8812(10) 0.1116(7) 0.4262(9) 0.062(4) Uani d PG 0.39(2) 1 A 2
H H11B 0.8801 0.0397 0.4589 0.074 Uiso calc PR 0.39(2) 1 A 2
C C12' 0.9841(11) 0.1377(11) 0.3759(12) 0.078(9) Uani d PG 0.39(2) 1 A 2
H H12B 1.0519 0.0833 0.3751 0.094 Uiso calc PR 0.39(2) 1 A 2
C C13' 0.9857(15) 0.2451(15) 0.3270(14) 0.053(5) Uani d PG 0.39(2) 1 A 2
H H13B 1.0546 0.2625 0.2933 0.063 Uiso calc PR 0.39(2) 1 A 2
C C14' 0.8844(19) 0.3263(12) 0.3282(16) 0.051(5) Uani d PGD 0.39(2) 1 A 2
C C15 0.53832(16) 0.66877(14) 0.44448(12) 0.0427(4) Uani d . 1 1 A .
C C16 0.64660(19) 0.73974(16) 0.50983(16) 0.0537(5) Uani d . 1 1 . .
H H5 0.2000(19) 0.4086(16) 0.1867(14) 0.054(5) Uiso d . 1 1 . .
H H4 0.305(2) 0.5574(17) 0.3006(15) 0.062(6) Uiso d . 1 1 . .
H H6 0.3308(18) 0.2474(17) 0.1547(14) 0.058(5) Uiso d . 1 1 . .
H H7 0.555(2) 0.240(2) 0.2376(15) 0.072(7) Uiso d . 1 1 . .
H H16A 0.6823(19) 0.6949(18) 0.5708(16) 0.063(6) Uiso d . 1 1 . .
H H16B 0.728(2) 0.7566(19) 0.4713(15) 0.074(6) Uiso d . 1 1 . .

loop_
_atom_site_aniso_label
_atom_site_aniso_U_11
_atom_site_aniso_U_22
_atom_site_aniso_U_33
_atom_site_aniso_U_12
_atom_site_aniso_U_13
_atom_site_aniso_U_23
Br1 0.0676(9) 0.0545(7) 0.0882(9) 0.0102(3) 0.0310(8) 0.0153(4)
Br1' 0.113(3) 0.0880(14) 0.131(2) 0.0047(11) 0.0714(17) 0.0209(9)
Cl1 0.0333(2) 0.0777(3) 0.0813(4) 0.0123(2) -0.0078(2) -0.0336(3)
Cl2 0.1014(4) 0.0418(3) 0.0902(4) 0.0102(3) 0.0213(3) -0.0139(2)
O1 0.0450(7) 0.0610(8) 0.0766(9) 0.0230(6) 0.0063(6) -0.0095(7)
N1 0.0339(7) 0.0424(7) 0.0506(8) 0.0114(6) 0.0025(6) -0.0093(6)
C1 0.0295(7) 0.0446(8) 0.0488(10) 0.0049(7) 0.0032(7) -0.0088(7)
C2 0.0321(7) 0.0402(8) 0.0453(9) 0.0058(6) 0.0081(7) -0.0018(7)
C3 0.0322(7) 0.0397(8) 0.0410(9) 0.0013(6) 0.0052(7) 0.0043(7)
C4 0.0318(8) 0.0526(10) 0.0545(11) 0.0037(8) 0.0056(7) 0.0118(9)
C5 0.0382(9) 0.0636(12) 0.0552(12) -0.0099(8) -0.0025(8) 0.0127(9)
C6 0.0576(12) 0.0555(11) 0.0526(11) -0.0156(9) -0.0020(9) 0.0019(9)
C7 0.0556(11) 0.0442(10) 0.0536(11) 0.0014(9) 0.0045(9) -0.0036(8)
C8 0.0348(8) 0.0414(8) 0.0429(9) 0.0026(7) 0.0042(7) 0.0009(7)
C9 0.040(4) 0.037(3) 0.042(4) 0.017(3) 0.006(3) -0.001(2)
C10 0.073(4) 0.051(4) 0.059(4) 0.024(3) 0.032(3) -0.001(3)
C11 0.125(7) 0.064(3) 0.058(3) 0.044(4) 0.046(4) 0.021(3)
C12 0.067(8) 0.072(9) 0.062(6) 0.050(7) 0.011(5) 0.010(5)
C13 0.055(5) 0.075(6) 0.057(5) 0.037(4) 0.015(4) -0.010(4)
C14 0.044(4) 0.052(4) 0.040(3) 0.011(3) 0.015(3) -0.013(2)
C9' 0.030(5) 0.054(8) 0.040(6) 0.003(4) 0.008(4) -0.010(5)
C10' 0.045(4) 0.029(4) 0.048(5) 0.009(3) 0.001(3) 0.000(3)
C11' 0.060(6) 0.049(4) 0.069(6) 0.038(4) -0.008(5) -0.018(4)
C12' 0.091(15) 0.080(16) 0.072(11) 0.033(11) 0.038(9) -0.018(9)
C13' 0.055(8) 0.051(6) 0.060(7) 0.005(6) 0.030(6) -0.014(4)
C14' 0.053(8) 0.045(5) 0.056(9) 0.019(5) 0.010(5) -0.005(5)
C15 0.0419(9) 0.0396(8) 0.0474(10) 0.0100(7) 0.0105(7) 0.0022(7)
C16 0.0566(11) 0.0387(9) 0.0651(13) 0.0053(8) 0.0101(10) -0.0075(9)

loop_
_atom_type_symbol
_atom_type_description
_atom_type_scat_dispersion_real
_atom_type_scat_dispersion_imag
_atom_type_scat_source
C C 0.0033 0.0016 'International Tables Vol C Tables 4.2.6.8 and 6.1.1.4'
H H 0.0000 0.0000 'International Tables Vol C Tables 4.2.6.8 and 6.1.1.4'
N N 0.0061 0.0033 'International Tables Vol C Tables 4.2.6.8 and 6.1.1.4'
O O 0.0106 0.0060 'International Tables Vol C Tables 4.2.6.8 and 6.1.1.4'
Cl Cl 0.1484 0.1585 'International Tables Vol C Tables 4.2.6.8 and 6.1.1.4'
Br Br -0.2901 2.4595 'International Tables Vol C Tables 4.2.6.8 and 6.1.1.4'

loop_
_geom_angle_atom_site_label_1
_geom_angle_atom_site_label_2
_geom_angle_atom_site_label_3
_geom_angle
C1 N1 C8 108.06(12)
C1 N1 C9' 128.6(9)
C8 N1 C9' 122.6(9)
C1 N1 C9 126.0(6)
C8 N1 C9 125.9(6)
C9' N1 C9 8.5(10)
N1 C1 C2 111.46(13)
N1 C1 Cl1 117.90(11)
C2 C1 Cl1 130.61(13)
C1 C2 C3 105.22(14)
C1 C2 C15 130.08(15)
C3 C2 C15 124.70(13)
C8 C3 C4 117.94(16)
C8 C3 C2 107.47(13)
C4 C3 C2 134.58(16)
C5 C4 C3 118.80(18)
C5 C4 H4 124.5(13)
C3 C4 H4 116.7(13)
C4 C5 C6 121.70(17)
C4 C5 H5 119.5(11)
C6 C5 H5 118.8(11)
C7 C6 C5 121.01(18)
C7 C6 H6 119.6(11)
C5 C6 H6 119.4(11)
C6 C7 C8 117.03(18)
C6 C7 H7 125.0(14)
C8 C7 H7 118.0(14)
C7 C8 N1 128.72(15)
C7 C8 C3 123.51(15)
N1 C8 C3 107.76(13)
C10 C9 C14 120.2(4)
C10 C9 N1 113.1(9)
C14 C9 N1 126.6(9)
C9 C10 C11 119.7(4)
C9 C10 H10A 120.1
C11 C10 H10A 120.1
C10 C11 C12 119.8(4)
C10 C11 H11A 120.1
C12 C11 H11A 120.1
C13 C12 C11 121.6(4)
C13 C12 H12A 119.2
C11 C12 H12A 119.2
C12 C13 C14 118.4(5)
C12 C13 H13A 120.8
C14 C13 H13A 120.8
C9 C14 C13 120.3(5)
C9 C14 Br1 117.9(7)
C13 C14 Br1 121.7(7)
C10' C9' C14' 120.0
C10' C9' N1 128.1(11)
C14' C9' N1 111.9(11)
C9' C10' C11' 120.0
C9' C10' H10B 120.0
C11' C10' H10B 120.0
C12' C11' C10' 120.0
C12' C11' H11B 120.0
C10' C11' H11B 120.0
C11' C12' C13' 120.0
C11' C12' H12B 120.0
C13' C12' H12B 120.0
C12' C13' C14' 120.0
C12' C13' H13B 120.0
C14' C13' H13B 120.0
C13' C14' C9' 120.0
C13' C14' Br1' 114.9(9)
C9' C14' Br1' 123.5(9)
O1 C15 C2 120.30(15)
O1 C15 C16 121.46(15)
C2 C15 C16 118.24(13)
C15 C16 Cl2 112.50(12)
C15 C16 H16A 109.1(11)
Cl2 C16 H16A 110.2(12)
C15 C16 H16B 111.0(11)
Cl2 C16 H16B 106.4(11)
H16A C16 H16B 107.5(16)

loop_
_geom_bond_atom_site_label_1
_geom_bond_atom_site_label_2
_geom_bond_distance
Br1 C14 1.892(5)
Br1' C14' 1.883(6)
Cl1 C1 1.7025(15)
Cl2 C16 1.7703(18)
O1 C15 1.2147(18)
N1 C1 1.365(2)
N1 C8 1.3939(19)
N1 C9' 1.432(6)
N1 C9 1.444(4)
C1 C2 1.374(2)
C2 C3 1.452(2)
C2 C15 1.463(2)
C3 C8 1.401(2)
C3 C4 1.405(2)
C4 C5 1.373(3)
C4 H4 0.92(2)
C5 C6 1.395(3)
C5 H5 1.007(19)
C6 C7 1.375(3)
C6 H6 0.969(19)
C7 C8 1.384(2)
C7 H7 0.85(2)
C9 C10 1.359(7)
C9 C14 1.381(7)
C10 C11 1.379(7)
C10 H10A 0.9300
C11 C12 1.385(7)
C11 H11A 0.9300
C12 C13 1.346(7)
C12 H12A 0.9300
C13 C14 1.404(7)
C13 H13A 0.9300
C9' C10' 1.3900
C9' C14' 1.3900
C10' C11' 1.3900
C10' H10B 0.9300
C11' C12' 1.3900
C11' H11B 0.9300
C12' C13' 1.3900
C12' H12B 0.9300
C13' C14' 1.3900
C13' H13B 0.9300
C15 C16 1.509(2)
C16 H16A 0.98(2)
C16 H16B 1.08(2)

loop_
_geom_hbond_atom_site_label_D
_geom_hbond_atom_site_label_H
_geom_hbond_atom_site_label_A
_geom_hbond_site_symmetry_A
_geom_hbond_distance_DH
_geom_hbond_distance_HA
_geom_hbond_distance_DA
_geom_hbond_angle_DHA
C4 H4 O1 . 0.92(2) 2.502(19) 3.053(2) 118.5(15)
C16 H16A Cl1 . 0.98(2) 2.759(19) 3.1275(18) 103.0(13)
C10 H10A O1 3_666 0.93 2.45 3.302(7) 152.0

loop_
_geom_torsion_atom_site_label_1
_geom_torsion_atom_site_label_2
_geom_torsion_atom_site_label_3
_geom_torsion_atom_site_label_4
_geom_torsion
C8 N1 C1 C2 -0.4(2)
C9' N1 C1 C2 -170.9(8)
C9 N1 C1 C2 178.9(6)
C8 N1 C1 Cl1 177.68(12)
C9' N1 C1 Cl1 7.2(8)
C9 N1 C1 Cl1 -3.0(6)
N1 C1 C2 C3 1.0(2)
Cl1 C1 C2 C3 -176.78(15)
N1 C1 C2 C15 -178.77(16)
Cl1 C1 C2 C15 3.4(3)
C1 C2 C3 C8 -1.20(19)
C15 C2 C3 C8 178.58(15)
C1 C2 C3 C4 179.79(19)
C15 C2 C3 C4 -0.4(3)
C8 C3 C4 C5 0.0(2)
C2 C3 C4 C5 178.90(19)
C3 C4 C5 C6 -0.2(3)
C4 C5 C6 C7 -0.3(3)
C5 C6 C7 C8 1.0(3)
C6 C7 C8 N1 179.49(17)
C6 C7 C8 C3 -1.2(3)
C1 N1 C8 C7 179.00(18)
C9' N1 C8 C7 -9.8(8)
C9 N1 C8 C7 -0.3(6)
C1 N1 C8 C3 -0.38(18)
C9' N1 C8 C3 170.8(8)
C9 N1 C8 C3 -179.7(6)
C4 C3 C8 C7 0.8(3)
C2 C3 C8 C7 -178.44(16)
C4 C3 C8 N1 -179.82(15)
C2 C3 C8 N1 0.98(18)
C1 N1 C9 C10 99.5(8)
C8 N1 C9 C10 -81.3(8)
C9' N1 C9 C10 -11(9)
C1 N1 C9 C14 -81.7(8)
C8 N1 C9 C14 97.4(9)
C9' N1 C9 C14 168(10)
C14 C9 C10 C11 0.2(7)
N1 C9 C10 C11 179.1(11)
C9 C10 C11 C12 0.0(9)
C10 C11 C12 C13 -0.7(9)
C11 C12 C13 C14 1.2(8)
C10 C9 C14 C13 0.3(7)
N1 C9 C14 C13 -178.4(12)
C10 C9 C14 Br1 -176.1(10)
N1 C9 C14 Br1 5.2(10)
C12 C13 C14 C9 -1.0(7)
C12 C13 C14 Br1 175.3(11)
C1 N1 C9' C10' 100.8(14)
C8 N1 C9' C10' -68.5(16)
C9 N1 C9' C10' 176(11)
C1 N1 C9' C14' -80.0(9)
C8 N1 C9' C14' 110.7(8)
C9 N1 C9' C14' -5(9)
C14' C9' C10' C11' 0.0
N1 C9' C10' C11' 179.2(19)
C9' C10' C11' C12' 0.0
C10' C11' C12' C13' 0.0
C11' C12' C13' C14' 0.0
C12' C13' C14' C9' 0.0
C12' C13' C14' Br1' -166.3(16)
C10' C9' C14' C13' 0.0
N1 C9' C14' C13' -179.3(16)
C10' C9' C14' Br1' 165.0(17)
N1 C9' C14' Br1' -14.2(13)
C1 C2 C15 O1 -174.92(18)
C3 C2 C15 O1 5.4(3)
C1 C2 C15 C16 5.1(3)
C3 C2 C15 C16 -174.67(17)
O1 C15 C16 Cl2 -4.9(2)
C2 C15 C16 Cl2 175.12(13)

_cod_database_fobs_code 2241972
